data_7210400
loop_
_publ_author_name
'Khullar, Sadhika'
'Mandal, Sanjay K.'

_publ_section_title
;
 Structural diversity of the encapsulated water clusters in the 3D
 supramolecular assemblies: a cyclic quasi-planar hexamer of water
 constructed through strong hydrogen bonding interactions
;
_journal_issue 34
_journal_name_full CrystEngComm
_journal_page_first 6652
_journal_paper_doi 10.1039/c3ce40882e
_journal_volume 15
_journal_year 2013
_chemical_formula_moiety 'C44 H36 N8 Mn2 O8, 6 (H2 O)'
_chemical_formula_sum 'C44 H48 Mn2 N8 O14'
_chemical_formula_weight 1022.78
_chemical_name_common '[Mn2(tpa)2(adc)2].6H2O'
_space_group_crystal_system monoclinic
_space_group_IT_number 15
_space_group_name_Hall '-C 2yc'
_space_group_name_H-M_alt 'C 1 2/c 1'
_symmetry_space_group_name_Hall '-C 2yc'
_symmetry_space_group_name_H-M 'C 1 2/c 1'
_atom_sites_solution_hydrogens geom
_atom_sites_solution_primary direct
_atom_sites_solution_secondary difmap
_cell_angle_alpha 90
_cell_angle_beta 101.4770(10)
_cell_angle_gamma 90
_cell_formula_units_Z 4
_cell_length_a 19.8422(6)
_cell_length_b 13.8805(4)
_cell_length_c 17.2350(5)
_cell_measurement_reflns_used 432
_cell_measurement_temperature 100.(2)
_cell_measurement_theta_max 28.4981
_cell_measurement_theta_min 3.1707
_cell_volume 4651.9(2)
_computing_cell_refinement 'SAINT V7.68A (Bruker AXS, 2009)'
_computing_data_collection 'APEX2 V2011.4-1 (Bruker AXS)'
_computing_data_reduction 'SAINT V7.68A (Bruker AXS, 2009)'
_computing_molecular_graphics 'SHELXTL (Bruker AXS)'
_computing_publication_material 'SHELXTL (Bruker AXS)'
_computing_structure_refinement 'SHELXL-97 (Sheldrick, 2008)'
_computing_structure_solution 'SHELXS-97 (Sheldrick, 2008)'
_diffrn_ambient_temperature 100.(2)
_diffrn_detector_area_resol_mean 8.3333
_diffrn_measured_fraction_theta_full 0.971
_diffrn_measured_fraction_theta_max 0.971
_diffrn_measurement_device_type 'Bruker Kappa APEX II'
_diffrn_measurement_method 'phi and Omega scans'
_diffrn_radiation_monochromator graphite
_diffrn_radiation_type 'Mo K\a'
_diffrn_radiation_wavelength 0.71073
_diffrn_reflns_av_R_equivalents 0.0176
_diffrn_reflns_av_sigmaI/netI 0.0122
_diffrn_reflns_limit_h_max 23
_diffrn_reflns_limit_h_min -22
_diffrn_reflns_limit_k_max 15
_diffrn_reflns_limit_k_min -15
_diffrn_reflns_limit_l_max 20
_diffrn_reflns_limit_l_min -20
_diffrn_reflns_number 29607
_diffrn_reflns_theta_full 25.17
_diffrn_reflns_theta_max 25.17
_diffrn_reflns_theta_min 2.05
_diffrn_source 'sealed tube'
_diffrn_source_type 'fine focus'
_exptl_absorpt_coefficient_mu 0.618
_exptl_absorpt_correction_T_max 0.7452
_exptl_absorpt_correction_T_min 0.6935
_exptl_absorpt_correction_type multi-scan
_exptl_absorpt_process_details 'SADABS V2008/1 (Bruker AXS)'
_exptl_crystal_colour colourless
_exptl_crystal_density_diffrn 1.460
_exptl_crystal_density_method 'not measured'
_exptl_crystal_description 'block shaped'
_exptl_crystal_F_000 2120
_exptl_crystal_size_max 0.400
_exptl_crystal_size_mid 0.300
_exptl_crystal_size_min 0.300
_refine_diff_density_max 0.402
_refine_diff_density_min -0.225
_refine_ls_extinction_method none
_refine_ls_goodness_of_fit_ref 1.030
_refine_ls_hydrogen_treatment mixed
_refine_ls_matrix_type full
_refine_ls_number_parameters 319
_refine_ls_number_reflns 4060
_refine_ls_number_restraints 0
_refine_ls_restrained_S_all 1.030
_refine_ls_R_factor_all 0.0305
_refine_ls_R_factor_gt 0.0267
_refine_ls_shift/su_max 0.001
_refine_ls_shift/su_mean 0.000
_refine_ls_structure_factor_coef Fsqd
_refine_ls_weighting_details 'calc w=1/[\s^2^(Fo^2^)+(0.0425P)^2^+9.1631P] where P=(Fo^2^+2Fc^2^)/3'
_refine_ls_weighting_scheme calc
_refine_ls_wR_factor_gt 0.0680
_refine_ls_wR_factor_ref 0.0710
_reflns_number_gt 3725
_reflns_number_total 4060
_reflns_threshold_expression >2sigma(I)
_cod_data_source_file c3ce40882e.txt
_cod_data_source_block 1
_cod_database_code 7210400

loop_
_space_group_symop_operation_xyz
'x, y, z'
'-x, y, -z+1/2'
'x+1/2, y+1/2, z'
'-x+1/2, y+1/2, -z+1/2'
'-x, -y, -z'
'x, -y, z-1/2'
'-x+1/2, -y+1/2, -z'
'x+1/2, -y+1/2, z-1/2'

loop_
_atom_site_type_symbol
_atom_site_label
_atom_site_fract_x
_atom_site_fract_y
_atom_site_fract_z
_atom_site_U_iso_or_equiv
_atom_site_adp_type
_atom_site_calc_flag
_atom_site_refinement_flags
_atom_site_occupancy
Mn Mn1 0.276152(12) 0.534644(17) 0.145436(14) 0.01781(9) Uani d . 1
N N4 0.36311(7) 0.61384(10) 0.23077(8) 0.0222(3) Uani d . 1
N N2 0.33644(7) 0.41813(10) 0.22938(8) 0.0183(3) Uani d . 1
N N1 0.21228(7) 0.51474(9) 0.23740(8) 0.0193(3) Uani d . 1
N N3 0.22842(7) 0.38821(10) 0.10056(8) 0.0201(3) Uani d . 1
O O2 0.23791(7) 0.67706(9) 0.11614(8) 0.0334(3) Uani d . 1
O O1 0.34553(6) 0.50899(8) 0.06839(7) 0.0249(3) Uani d . 1
O O3 0.15866(9) 0.59994(10) 0.02993(8) 0.0452(4) Uani d . 1
O O4 0.41295(6) 0.51803(8) -0.01936(7) 0.0268(3) Uani d . 1
O O5 0.48669(7) 0.36873(9) 0.07021(8) 0.0301(3) Uani d . 1
H H5A 0.5232(13) 0.3921(17) 0.0563(13) 0.045 Uiso d . 1
H H5B 0.4543(12) 0.4033(18) 0.0472(14) 0.045 Uiso d . 1
O O6 0.48076(11) 0.91667(17) 0.95739(16) 0.0956(8) Uani d . 1
O O7 0.01312(8) 0.71028(11) 0.17062(9) 0.0395(3) Uani d . 1
H H7B 0.0107(13) 0.667(2) 0.1272(15) 0.059 Uiso d . 1
H H7C 0.0013(13) 0.761(2) 0.1410(16) 0.059 Uiso d . 1
C C1 0.41098(8) 0.55797(12) 0.27507(9) 0.0208(3) Uani d . 1
C C2 0.40823(8) 0.45248(12) 0.25328(10) 0.0204(3) Uani d . 1
H H2A 0.4326 0.4423 0.2091 0.025 Uiso calc R 1
H H2B 0.4321 0.4144 0.2992 0.025 Uiso calc R 1
C C3 0.30512(8) 0.40578(12) 0.29990(9) 0.0219(4) Uani d . 1
H H3A 0.337 0.433 0.3463 0.026 Uiso calc R 1
H H3B 0.301 0.3359 0.3096 0.026 Uiso calc R 1
C C4 0.23519(8) 0.45143(11) 0.29543(9) 0.0190(3) Uani d . 1
C C5 0.15058(9) 0.55636(12) 0.23499(10) 0.0231(4) Uani d . 1
H H5 0.134 0.6005 0.1934 0.028 Uiso calc R 1
C C6 0.11048(9) 0.53803(13) 0.28984(11) 0.0271(4) Uani d . 1
H H6 0.0673 0.569 0.2864 0.033 Uiso calc R 1
C C7 0.13453(9) 0.47326(13) 0.35046(10) 0.0277(4) Uani d . 1
H H7 0.1082 0.4592 0.3894 0.033 Uiso calc R 1
C C8 0.19756(9) 0.42956(12) 0.35303(10) 0.0238(4) Uani d . 1
H H8 0.215 0.3849 0.3939 0.029 Uiso calc R 1
C C9 0.33426(8) 0.32854(11) 0.18235(10) 0.0215(3) Uani d . 1
H H9A 0.3465 0.2734 0.2188 0.026 Uiso calc R 1
H H9B 0.3691 0.3327 0.1485 0.026 Uiso calc R 1
C C10 0.26470(8) 0.31033(12) 0.13067(9) 0.0202(3) Uani d . 1
C C11 0.16822(9) 0.37388(12) 0.05020(9) 0.0228(4) Uani d . 1
H H11 0.1419 0.4286 0.0293 0.027 Uiso calc R 1
C C12 0.14278(9) 0.28349(13) 0.02740(10) 0.0268(4) Uani d . 1
H H12 0.1002 0.2763 -0.0087 0.032 Uiso calc R 1
C C13 0.18043(9) 0.20350(13) 0.05802(10) 0.0282(4) Uani d . 1
H H13 0.1644 0.1404 0.043 0.034 Uiso calc R 1
C C14 0.24192(9) 0.21717(12) 0.11090(10) 0.0243(4) Uani d . 1
H H14 0.2683 0.1634 0.1335 0.029 Uiso calc R 1
C C15 0.46249(9) 0.59538(13) 0.33398(10) 0.0251(4) Uani d . 1
H H15 0.4945 0.5538 0.366 0.03 Uiso calc R 1
C C16 0.46643(10) 0.69420(14) 0.34538(11) 0.0297(4) Uani d . 1
H H16 0.5015 0.7215 0.3849 0.036 Uiso calc R 1
C C17 0.41845(10) 0.75227(13) 0.29826(11) 0.0305(4) Uani d . 1
H H17 0.4206 0.8203 0.3039 0.037 Uiso calc R 1
C C18 0.36738(9) 0.70961(12) 0.24281(11) 0.0271(4) Uani d . 1
H H18 0.3337 0.7497 0.2117 0.032 Uiso calc R 1
C C19 0.18869(10) 0.67325(12) 0.05851(10) 0.0254(4) Uani d . 1
C C20 0.16464(9) 0.76696(12) 0.02338(9) 0.0225(4) Uani d . 1
C C21 0.35234(8) 0.65404(12) 0.00075(9) 0.0210(3) Uani d . 1
C C22 0.37155(8) 0.55294(12) 0.01894(9) 0.0191(3) Uani d . 1

loop_
_atom_site_aniso_label
_atom_site_aniso_U_11
_atom_site_aniso_U_22
_atom_site_aniso_U_33
_atom_site_aniso_U_12
_atom_site_aniso_U_13
_atom_site_aniso_U_23
Mn1 0.02021(14) 0.01486(14) 0.01759(13) 0.00130(9) 0.00191(10) 0.00201(9)
N4 0.0253(8) 0.0179(7) 0.0232(7) -0.0001(6) 0.0045(6) 0.0013(6)
N2 0.0184(7) 0.0168(7) 0.0190(7) 0.0000(5) 0.0023(5) 0.0006(5)
N1 0.0213(7) 0.0169(7) 0.0187(7) 0.0008(6) 0.0014(5) -0.0010(5)
N3 0.0230(7) 0.0182(7) 0.0189(7) 0.0004(6) 0.0033(6) 0.0001(5)
O2 0.0328(7) 0.0307(7) 0.0361(7) 0.0105(6) 0.0054(6) 0.0136(6)
O1 0.0301(7) 0.0204(6) 0.0254(6) 0.0031(5) 0.0087(5) 0.0037(5)
O3 0.0829(12) 0.0206(7) 0.0336(7) -0.0030(7) 0.0148(7) -0.0015(6)
O4 0.0299(7) 0.0233(6) 0.0293(6) 0.0061(5) 0.0109(5) 0.0048(5)
O5 0.0282(7) 0.0265(7) 0.0337(7) 0.0009(6) 0.0015(6) 0.0086(5)
O6 0.0602(13) 0.0853(15) 0.136(2) -0.0023(11) 0.0064(13) -0.0648(15)
O7 0.0500(9) 0.0285(8) 0.0398(8) 0.0023(7) 0.0084(7) 0.0046(6)
C1 0.0202(8) 0.0218(8) 0.0212(8) -0.0008(7) 0.0056(7) 0.0020(7)
C2 0.0179(8) 0.0198(8) 0.0225(8) 0.0011(6) 0.0012(7) 0.0020(6)
C3 0.0236(9) 0.0217(9) 0.0198(8) 0.0012(7) 0.0030(7) 0.0049(6)
C4 0.0224(9) 0.0156(8) 0.0177(8) -0.0019(6) 0.0005(6) -0.0026(6)
C5 0.0257(9) 0.0199(8) 0.0223(8) 0.0035(7) 0.0011(7) -0.0002(7)
C6 0.0241(9) 0.0284(10) 0.0290(9) 0.0047(7) 0.0059(7) -0.0015(7)
C7 0.0280(10) 0.0309(10) 0.0259(9) 0.0003(8) 0.0099(7) 0.0004(7)
C8 0.0276(9) 0.0214(9) 0.0218(8) -0.0005(7) 0.0033(7) 0.0024(7)
C9 0.0227(9) 0.0156(8) 0.0251(8) 0.0022(7) 0.0019(7) 0.0010(6)
C10 0.0239(9) 0.0182(8) 0.0189(8) 0.0008(7) 0.0052(7) 0.0011(6)
C11 0.0246(9) 0.0214(9) 0.0208(8) 0.0017(7) 0.0004(7) 0.0016(7)
C12 0.0281(9) 0.0252(9) 0.0245(9) -0.0024(7) -0.0005(7) -0.0015(7)
C13 0.0328(10) 0.0201(9) 0.0304(9) -0.0064(7) 0.0034(8) -0.0039(7)
C14 0.0281(9) 0.0180(9) 0.0262(9) 0.0013(7) 0.0042(7) 0.0012(7)
C15 0.0250(9) 0.0272(9) 0.0229(8) -0.0026(7) 0.0042(7) 0.0008(7)
C16 0.0310(10) 0.0306(10) 0.0264(9) -0.0081(8) 0.0034(8) -0.0050(7)
C17 0.0390(11) 0.0204(9) 0.0334(10) -0.0060(8) 0.0102(8) -0.0049(7)
C18 0.0308(10) 0.0194(9) 0.0309(9) 0.0009(7) 0.0059(8) 0.0015(7)
C19 0.0377(10) 0.0190(9) 0.0235(9) 0.0042(8) 0.0160(8) 0.0000(7)
C20 0.0254(9) 0.0228(9) 0.0188(8) 0.0006(7) 0.0034(7) 0.0001(7)
C21 0.0227(9) 0.0229(9) 0.0175(8) 0.0005(7) 0.0045(6) 0.0005(7)
C22 0.0196(8) 0.0192(8) 0.0161(8) 0.0021(6) -0.0020(6) -0.0006(6)

loop_
_atom_type_symbol
_atom_type_description
_atom_type_scat_dispersion_real
_atom_type_scat_dispersion_imag
_atom_type_scat_source
C C 0.0033 0.0016 'International Tables Vol C Tables 4.2.6.8 and 6.1.1.4'
H H 0.0000 0.0000 'International Tables Vol C Tables 4.2.6.8 and 6.1.1.4'
N N 0.0061 0.0033 'International Tables Vol C Tables 4.2.6.8 and 6.1.1.4'
O O 0.0106 0.0060 'International Tables Vol C Tables 4.2.6.8 and 6.1.1.4'
Mn Mn 0.3368 0.7283 'International Tables Vol C Tables 4.2.6.8 and 6.1.1.4'

loop_
_geom_angle_atom_site_label_1
_geom_angle_atom_site_label_2
_geom_angle_atom_site_label_3
_geom_angle_site_symmetry_1
_geom_angle
O1 Mn1 O2 . 104.52(5)
O1 Mn1 N1 . 162.20(5)
O2 Mn1 N1 . 93.27(5)
O1 Mn1 N3 . 85.22(5)
O2 Mn1 N3 . 129.12(5)
N1 Mn1 N3 . 82.88(5)
O1 Mn1 N4 . 89.02(5)
O2 Mn1 N4 . 84.01(5)
N1 Mn1 N4 . 93.69(5)
N3 Mn1 N4 . 146.75(5)
O1 Mn1 N2 . 87.44(5)
O2 Mn1 N2 . 154.07(5)
N1 Mn1 N2 . 76.57(5)
N3 Mn1 N2 . 73.94(5)
N4 Mn1 N2 . 73.11(5)
C1 N4 C18 . 117.90(15)
C1 N4 Mn1 . 116.23(11)
C18 N4 Mn1 . 125.75(12)
C9 N2 C2 . 110.15(12)
C9 N2 C3 . 112.38(13)
C2 N2 C3 . 110.27(12)
C9 N2 Mn1 . 106.68(9)
C2 N2 Mn1 . 107.18(9)
C3 N2 Mn1 . 109.99(9)
C4 N1 C5 . 118.38(14)
C4 N1 Mn1 . 117.00(11)
C5 N1 Mn1 . 124.43(11)
C11 N3 C10 . 117.96(14)
C11 N3 Mn1 . 126.79(11)
C10 N3 Mn1 . 115.21(10)
C19 O2 Mn1 . 109.45(12)
C22 O1 Mn1 . 139.18(11)
H5A O5 H5B . 105.(2)
H7B O7 H7C . 95.(2)
N4 C1 C15 . 122.31(16)
N4 C1 C2 . 115.64(14)
C15 C1 C2 . 121.93(15)
N2 C2 C1 . 111.50(13)
N2 C2 H2A . 109.3
C1 C2 H2A . 109.3
N2 C2 H2B . 109.3
C1 C2 H2B . 109.3
H2A C2 H2B . 108.0
N2 C3 C4 . 116.10(13)
N2 C3 H3A . 108.3
C4 C3 H3A . 108.3
N2 C3 H3B . 108.3
C4 C3 H3B . 108.3
H3A C3 H3B . 107.4
N1 C4 C8 . 121.69(15)
N1 C4 C3 . 118.93(14)
C8 C4 C3 . 119.33(14)
N1 C5 C6 . 123.11(16)
N1 C5 H5 . 118.4
C6 C5 H5 . 118.4
C5 C6 C7 . 118.53(16)
C5 C6 H6 . 120.7
C7 C6 H6 . 120.7
C8 C7 C6 . 118.78(16)
C8 C7 H7 . 120.6
C6 C7 H7 . 120.6
C7 C8 C4 . 119.50(16)
C7 C8 H8 . 120.2
C4 C8 H8 . 120.2
N2 C9 C10 . 112.83(13)
N2 C9 H9A . 109.0
C10 C9 H9A . 109.0
N2 C9 H9B . 109.0
C10 C9 H9B . 109.0
H9A C9 H9B . 107.8
N3 C10 C14 . 122.04(15)
N3 C10 C9 . 116.75(14)
C14 C10 C9 . 121.05(15)
N3 C11 C12 . 123.10(16)
N3 C11 H11 . 118.5
C12 C11 H11 . 118.5
C11 C12 C13 . 118.82(16)
C11 C12 H12 . 120.6
C13 C12 H12 . 120.6
C14 C13 C12 . 118.69(16)
C14 C13 H13 . 120.7
C12 C13 H13 . 120.7
C13 C14 C10 . 119.37(16)
C13 C14 H14 . 120.3
C10 C14 H14 . 120.3
C16 C15 C1 . 119.06(17)
C16 C15 H15 . 120.5
C1 C15 H15 . 120.5
C17 C16 C15 . 118.79(17)
C17 C16 H16 . 120.6
C15 C16 H16 . 120.6
C18 C17 C16 . 118.81(17)
C18 C17 H17 . 120.6
C16 C17 H17 . 120.6
N4 C18 C17 . 123.06(17)
N4 C18 H18 . 118.5
C17 C18 H18 . 118.5
O3 C19 O2 . 126.39(17)
O3 C19 C20 . 118.27(16)
O2 C19 C20 . 115.34(16)
C21 C20 C19 7_565 175.60(18)
C20 C21 C22 7_565 172.15(17)
O1 C22 O4 . 125.40(15)
O1 C22 C21 . 119.31(15)
O4 C22 C21 . 115.27(14)

loop_
_geom_bond_atom_site_label_1
_geom_bond_atom_site_label_2
_geom_bond_site_symmetry_2
_geom_bond_distance
Mn1 O1 . 2.1242(12)
Mn1 O2 . 2.1415(13)
Mn1 N1 . 2.2349(14)
Mn1 N3 . 2.3097(13)
Mn1 N4 . 2.3106(14)
Mn1 N2 . 2.3346(13)
N4 C1 . 1.341(2)
N4 C18 . 1.346(2)
N2 C9 . 1.480(2)
N2 C2 . 1.481(2)
N2 C3 . 1.481(2)
N1 C4 . 1.341(2)
N1 C5 . 1.347(2)
N3 C11 . 1.344(2)
N3 C10 . 1.344(2)
O2 C19 . 1.248(2)
O1 C22 . 1.241(2)
O3 C19 . 1.232(2)
O4 C22 . 1.249(2)
O5 H5A . 0.87(2)
O5 H5B . 0.84(3)
O7 H7B . 0.96(3)
O7 H7C . 0.88(3)
C1 C15 . 1.390(2)
C1 C2 . 1.510(2)
C2 H2A . 0.99
C2 H2B . 0.99
C3 C4 . 1.513(2)
C3 H3A . 0.99
C3 H3B . 0.99
C4 C8 . 1.389(2)
C5 C6 . 1.375(3)
C5 H5 . 0.95
C6 C7 . 1.389(3)
C6 H6 . 0.95
C7 C8 . 1.383(3)
C7 H7 . 0.95
C8 H8 . 0.95
C9 C10 . 1.508(2)
C9 H9A . 0.99
C9 H9B . 0.99
C10 C14 . 1.390(2)
C11 C12 . 1.380(2)
C11 H11 . 0.95
C12 C13 . 1.383(3)
C12 H12 . 0.95
C13 C14 . 1.383(3)
C13 H13 . 0.95
C14 H14 . 0.95
C15 C16 . 1.386(3)
C15 H15 . 0.95
C16 C17 . 1.381(3)
C16 H16 . 0.95
C17 C18 . 1.380(3)
C17 H17 . 0.95
C18 H18 . 0.95
C19 C20 . 1.474(2)
C20 C21 7_565 1.197(2)
C21 C20 7_565 1.197(2)
C21 C22 . 1.471(2)
